data_2021407
loop_
_publ_author_name
'Chen, Zhen'
'Sun, Yanwen'
'Liu, Zi-an'
'Wang, Ning'
'Yang, Xue'
'You, Xiaomeng'
'Wang, Xiaozhong'

_publ_section_title
;
 A three-dimensional Zn^II^ coordination network based on
 5,5'-methylenebis(2,4,6-trimethylisophthalic acid) and
 2,7-bis(1<i>H</i>-imidazol-1-yl)fluorene: synthesis, structure and
 luminescence properties
;
_journal_coeditor_code SK3713
_journal_issue 1
_journal_name_full 'Acta Crystallographica Section C'
_journal_page_first 8
_journal_page_last 14
_journal_paper_doi 10.1107/S2053229618016285
_journal_volume 75
_journal_year 2019
_chemical_formula_iupac '[Zn (C23 H22 O8) (C19 H14 N4) (H2 O)2], 0.5H2 O1'
_chemical_formula_moiety 'C42 H39 N4 O10.5 Zn'
_chemical_formula_sum 'C42 H39 N4 O10.5 Zn'
_chemical_formula_weight 833.16
_chemical_name_systematic
'Poly[[diaqua[\m-2,7-bis(1<i>H</i>-imidazol-1-yl)fluorene-\k^2^<i>N</i>^3^:<i>N</i>^3'^][\m-5,5'-methylenebis(3-carboxy-2,4,6-trimethylbenzoato)-\k^2^<i>O</i>^1^:<i>O</i>^1'^]zinc(II)] hemihydrate]'
_space_group_crystal_system orthorhombic
_space_group_IT_number 54
_space_group_name_Hall '-P 2ac 2c'
_space_group_name_H-M_alt 'P c a a'
_symmetry_space_group_name_Hall '-P 2ac 2c'
_symmetry_space_group_name_H-M 'P c a a'
_atom_sites_solution_hydrogens mixed
_audit_creation_method
;
Olex2 1.2
(compiled 2018.05.29 svn.r3508 for OlexSys, GUI svn.r5506)
;
_cell_angle_alpha 90
_cell_angle_beta 90
_cell_angle_gamma 90
_cell_formula_units_Z 4
_cell_length_a 11.099(9)
_cell_length_b 12.917(11)
_cell_length_c 26.55(2)
_cell_measurement_reflns_used 3254
_cell_measurement_temperature 293(2)
_cell_measurement_theta_max 23.129
_cell_measurement_theta_min 2.200
_cell_volume 3806(5)
_computing_cell_refinement
;
SMART (Bruker, 2008)
;
_computing_data_collection
;
SMART (Bruker, 2008)
;
_computing_data_reduction
;
SAINT (Bruker, 2008)
;
_computing_molecular_graphics
;
DIAMOND (Brandenburg & Putz, 2005)
;
_computing_publication_material
;
publCIF (Westrip, 2010) and OLEX2 (Dolomanov <i>et al.</i>,
2009)
;
_computing_structure_refinement
;
SHELXL2014 (Sheldrick, 2015)
;
_computing_structure_solution
;
SHELXS97 (Sheldrick, 2008)
;
_diffrn_ambient_temperature 293(2)
_diffrn_measured_fraction_theta_full 0.999
_diffrn_measured_fraction_theta_max 0.980
_diffrn_measurement_device_type 'Bruker SMART CCD area detector'
_diffrn_measurement_method 'phi and omega scans'
_diffrn_radiation_type MoK\a
_diffrn_radiation_wavelength 0.71073
_diffrn_reflns_av_R_equivalents 0.0647
_diffrn_reflns_av_unetI/netI 0.0577
_diffrn_reflns_limit_h_max 12
_diffrn_reflns_limit_h_min -14
_diffrn_reflns_limit_k_max 16
_diffrn_reflns_limit_k_min -16
_diffrn_reflns_limit_l_max 22
_diffrn_reflns_limit_l_min -33
_diffrn_reflns_number 20036
_diffrn_reflns_theta_full 25.242
_diffrn_reflns_theta_max 27.101
_diffrn_reflns_theta_min 2.200
_exptl_absorpt_coefficient_mu 0.713
_exptl_absorpt_correction_T_max 0.871
_exptl_absorpt_correction_T_min 0.871
_exptl_absorpt_correction_type multi-scan
_exptl_absorpt_process_details
;
(SADABS; Bruker, 2008)
;
_exptl_crystal_colour yellow
_exptl_crystal_density_diffrn 1.455
_exptl_crystal_description block
_exptl_crystal_F_000 1732
_exptl_crystal_size_max 0.21
_exptl_crystal_size_mid 0.2
_exptl_crystal_size_min 0.19
_refine_diff_density_max 0.679
_refine_diff_density_min -0.703
_refine_ls_extinction_method none
_refine_ls_goodness_of_fit_ref 1.023
_refine_ls_hydrogen_treatment mixed
_refine_ls_matrix_type full
_refine_ls_number_parameters 277
_refine_ls_number_reflns 4122
_refine_ls_number_restraints 5
_refine_ls_restrained_S_all 1.016
_refine_ls_R_factor_all 0.0766
_refine_ls_R_factor_gt 0.0461
_refine_ls_shift/su_max 0.004
_refine_ls_shift/su_mean 0.000
_refine_ls_structure_factor_coef Fsqd
_refine_ls_weighting_details 'w=1/[\s^2^(Fo^2^)+(0.0725P)^2^+0.7110P] where P=(Fo^2^+2Fc^2^)/3'
_refine_ls_weighting_scheme calc
_refine_ls_wR_factor_gt 0.1206
_refine_ls_wR_factor_ref 0.1386
_reflns_number_gt 2778
_reflns_number_total 4122
_reflns_threshold_expression 'I > 2\s(I)'
_cod_data_source_file sk3713sup1.cif
_cod_data_source_block I
_cod_depositor_comments 'Adding full bibliography for 2021407.cif.'
_cod_original_cell_volume 3806(6)
_cod_database_code 2021407
_cod_database_fobs_code 2021407
_shelx_space_group_comment
;
The symmetry employed for this shelxl refinement is uniquely defined
by the following loop, which should always be used as a source of
symmetry information in preference to the above space-group names.
They are only intended as comments.
;
_shelx_estimated_absorpt_t_min 0.865
_shelx_estimated_absorpt_t_max 0.876

loop_
_space_group_symop_operation_xyz
'x, y, z'
'-x+1/2, -y, z+1/2'
'x, -y, -z+1/2'
'-x+1/2, y, -z'
'-x, -y, -z'
'x-1/2, y, -z-1/2'
'-x, y, z-1/2'
'x-1/2, -y, z'

loop_
_atom_site_type_symbol
_atom_site_label
_atom_site_fract_x
_atom_site_fract_y
_atom_site_fract_z
_atom_site_U_iso_or_equiv
_atom_site_adp_type
_atom_site_calc_flag
_atom_site_occupancy
_atom_site_disorder_assembly
_atom_site_disorder_group
Zn Zn1 0.27824(4) 0.500000 0.750000 0.03466(17) Uani d 1 . .
O O1 0.42058(16) 0.36969(14) 0.77874(7) 0.0348(5) Uani d 1 . .
O O1W 0.13711(17) 0.40313(16) 0.77388(9) 0.0411(5) Uani d 1 . .
H H1WA 0.165380 0.343430 0.782687 0.062 Uiso d 1 . .
N N1 0.31101(19) 0.43459(17) 0.68121(9) 0.0324(5) Uani d 1 . .
O O3 0.6938(3) 0.1282(2) 0.95414(10) 0.0759(8) Uani d 1 . .
H H3 0.683(6) 0.098(7) 0.9824(16) 0.114 Uiso d 0.5 . .
O O2 0.27922(17) 0.25078(17) 0.79590(11) 0.0635(8) Uani d 1 . .
O O4 0.5238(3) 0.0341(2) 0.95223(11) 0.0775(9) Uani d 1 . .
N N2 0.4098(2) 0.37147(18) 0.61576(9) 0.0368(6) Uani d 1 . .
C C9 0.6256(2) 0.06511(18) 0.78883(10) 0.0257(6) Uani d 1 . .
C C1 0.3868(2) 0.2802(2) 0.79316(11) 0.0315(6) Uani d 1 . .
C C3 0.5021(2) 0.18837(19) 0.86109(11) 0.0291(6) Uani d 1 . .
C C19 0.6975(2) 0.3083(2) 0.51747(10) 0.0320(6) Uani d 1 . .
C C7 0.6517(2) 0.05320(19) 0.84069(10) 0.0294(6) Uani d 1 . .
C C2 0.4804(2) 0.20108(19) 0.80940(10) 0.0267(6) Uani d 1 . .
C C5 0.5867(2) 0.1131(2) 0.87619(10) 0.0289(6) Uani d 1 . .
C C11 0.5391(2) 0.13887(19) 0.77330(10) 0.0267(6) Uani d 1 . .
C C13 0.4117(2) 0.4401(2) 0.65433(11) 0.0331(6) Uani d 1 . .
H H13 0.475066 0.485153 0.661072 0.040 Uiso calc 1 . .
C C6 0.6031(3) 0.0913(2) 0.93123(11) 0.0387(7) Uani d 1 . .
C C20 0.6669(2) 0.4121(2) 0.52830(11) 0.0351(7) Uani d 1 . .
C C16 0.5078(2) 0.3512(2) 0.58132(11) 0.0367(7) Uani d 1 . .
C C21 0.5706(3) 0.4343(2) 0.56030(12) 0.0392(7) Uani d 1 . .
H H21 0.548998 0.502291 0.567419 0.047 Uiso calc 1 . .
C C14 0.2426(3) 0.3588(3) 0.65844(13) 0.0500(9) Uani d 1 . .
H H14 0.166575 0.337957 0.669099 0.060 Uiso calc 1 . .
C C10 0.6964(3) 0.000000 0.750000 0.0301(8) Uani d 1 . .
H H10A 0.748364 0.046786 0.731430 0.036 Uiso calc 0.5 . .
H H10B 0.748364 -0.046785 0.768570 0.036 Uiso calc 0.5 . .
C C8 0.7483(3) -0.0219(2) 0.85981(12) 0.0406(7) Uani d 1 . .
H H8A 0.729116 -0.090905 0.849009 0.061 Uiso calc 1 . .
H H8B 0.750973 -0.019681 0.895936 0.061 Uiso calc 1 . .
H H8C 0.825392 -0.002253 0.846472 0.061 Uiso calc 1 . .
C C18 0.6320(3) 0.2265(2) 0.53778(11) 0.0405(7) Uani d 1 . .
H H18 0.651299 0.158430 0.529792 0.049 Uiso calc 1 . .
C C17 0.5373(3) 0.2484(2) 0.57016(12) 0.0429(7) Uani d 1 . .
H H17 0.493391 0.194639 0.584488 0.052 Uiso calc 1 . .
C C12 0.5062(3) 0.1529(2) 0.71798(11) 0.0360(7) Uani d 1 . .
H H12A 0.578422 0.158790 0.698314 0.054 Uiso calc 1 . .
H H12B 0.458841 0.214640 0.714103 0.054 Uiso calc 1 . .
H H12C 0.460494 0.094244 0.706685 0.054 Uiso calc 1 . .
C C15 0.3018(3) 0.3191(3) 0.61852(14) 0.0573(10) Uani d 1 . .
H H15 0.275081 0.266910 0.597138 0.069 Uiso calc 1 . .
C C22 0.750000 0.4852(3) 0.500000 0.0465(12) Uani d 1 . .
H H22A 0.794961 0.528724 0.523072 0.056 Uiso calc 0.375 A 2
H H22B 0.705039 0.528724 0.476928 0.056 Uiso calc 0.375 A 2
C C4 0.4374(3) 0.2539(2) 0.90019(12) 0.0462(8) Uani d 1 . .
H H4A 0.403327 0.313802 0.884212 0.069 Uiso calc 1 . .
H H4B 0.493693 0.275412 0.925571 0.069 Uiso calc 1 . .
H H4C 0.374352 0.213898 0.915474 0.069 Uiso calc 1 . .
H H1WB 0.080(2) 0.393(3) 0.7525(11) 0.069 Uiso d 1 . .
H H4 0.514(6) 0.041(6) 0.9838(6) 0.069 Uiso d 0.5 . .
O O5 0.750000 0.5749(9) 0.500000 0.144(5) Uani d 0.25 B 1

loop_
_atom_site_aniso_label
_atom_site_aniso_U_11
_atom_site_aniso_U_22
_atom_site_aniso_U_33
_atom_site_aniso_U_12
_atom_site_aniso_U_13
_atom_site_aniso_U_23
Zn1 0.0280(3) 0.0426(3) 0.0334(3) 0.000 0.000 -0.0101(2)
O1 0.0325(10) 0.0279(10) 0.0440(13) 0.0018(8) 0.0036(9) -0.0002(9)
O1W 0.0299(10) 0.0416(12) 0.0518(15) 0.0028(9) -0.0015(9) 0.0031(11)
N1 0.0283(11) 0.0359(13) 0.0329(13) -0.0049(10) 0.0037(10) -0.0030(11)
O3 0.093(2) 0.100(2) 0.0354(15) -0.0166(17) -0.0236(14) 0.0058(15)
O2 0.0251(11) 0.0498(14) 0.116(2) -0.0009(9) -0.0071(12) 0.0277(14)
O4 0.102(2) 0.0651(16) 0.0652(19) -0.0088(16) 0.0404(17) 0.0168(16)
N2 0.0347(12) 0.0431(14) 0.0326(13) -0.0083(11) 0.0066(11) -0.0075(11)
C9 0.0236(12) 0.0209(12) 0.0327(15) -0.0036(10) -0.0008(11) -0.0023(11)
C1 0.0266(13) 0.0294(14) 0.0387(17) -0.0001(11) 0.0019(12) -0.0027(13)
C3 0.0280(12) 0.0264(13) 0.0328(15) -0.0037(11) 0.0036(11) -0.0026(12)
C19 0.0320(14) 0.0384(15) 0.0256(14) -0.0015(12) -0.0002(11) -0.0014(12)
C7 0.0326(13) 0.0250(13) 0.0307(15) -0.0008(11) -0.0038(12) 0.0013(12)
C2 0.0203(11) 0.0235(13) 0.0363(16) -0.0027(10) 0.0003(11) 0.0002(11)
C5 0.0293(13) 0.0278(13) 0.0296(15) -0.0038(11) -0.0013(11) 0.0000(12)
C11 0.0250(12) 0.0272(13) 0.0280(14) -0.0050(11) -0.0036(11) 0.0017(12)
C13 0.0282(13) 0.0358(15) 0.0354(16) -0.0031(12) 0.0019(12) -0.0029(13)
C6 0.0491(17) 0.0334(15) 0.0337(16) 0.0021(13) 0.0015(14) 0.0004(13)
C20 0.0352(15) 0.0371(16) 0.0330(16) -0.0002(12) 0.0033(13) -0.0002(13)
C16 0.0316(14) 0.0473(17) 0.0311(16) -0.0048(13) 0.0070(12) -0.0050(14)
C21 0.0378(15) 0.0370(16) 0.0430(18) 0.0017(13) 0.0095(13) -0.0051(14)
C14 0.0363(15) 0.068(2) 0.046(2) -0.0227(15) 0.0124(14) -0.0200(18)
C10 0.0248(17) 0.032(2) 0.033(2) 0.000 0.000 -0.0044(17)
C8 0.0443(16) 0.0410(17) 0.0364(17) 0.0118(13) -0.0085(13) -0.0014(14)
C18 0.0485(17) 0.0341(15) 0.0388(17) -0.0019(14) 0.0108(14) -0.0028(13)
C17 0.0481(17) 0.0393(17) 0.0414(19) -0.0087(14) 0.0114(14) -0.0005(14)
C12 0.0365(15) 0.0357(15) 0.0360(17) 0.0040(12) -0.0051(12) -0.0022(13)
C15 0.0470(18) 0.075(2) 0.050(2) -0.0317(17) 0.0155(16) -0.0258(19)
C22 0.046(2) 0.033(2) 0.060(3) 0.000 0.020(2) 0.000
C4 0.0479(17) 0.0487(19) 0.0420(19) 0.0065(15) 0.0102(15) -0.0057(16)
O5 0.170(11) 0.087(8) 0.174(13) 0.000 0.085(10) 0.000

loop_
_atom_type_symbol
_atom_type_description
_atom_type_scat_dispersion_real
_atom_type_scat_dispersion_imag
_atom_type_scat_source
C C 0.0033 0.0016 'International Tables Vol C Tables 4.2.6.8 and 6.1.1.4'
H H 0.0000 0.0000 'International Tables Vol C Tables 4.2.6.8 and 6.1.1.4'
N N 0.0061 0.0033 'International Tables Vol C Tables 4.2.6.8 and 6.1.1.4'
O O 0.0106 0.0060 'International Tables Vol C Tables 4.2.6.8 and 6.1.1.4'
Zn Zn 0.2839 1.4301 'International Tables Vol C Tables 4.2.6.8 and 6.1.1.4'

loop_
_geom_angle_atom_site_label_1
_geom_angle_atom_site_label_2
_geom_angle_atom_site_label_3
_geom_angle_site_symmetry_1
_geom_angle_site_symmetry_3
_geom_angle
N1 Zn1 N1 3_566 . 159.51(12)
N1 Zn1 O1W 3_566 3_566 98.97(9)
N1 Zn1 O1W . 3_566 96.26(10)
N1 Zn1 O1W 3_566 . 96.26(10)
N1 Zn1 O1W . . 98.97(9)
O1W Zn1 O1W 3_566 . 83.69(13)
N1 Zn1 O1 3_566 . 83.69(9)
N1 Zn1 O1 . . 83.03(9)
O1W Zn1 O1 3_566 . 172.17(7)
O1W Zn1 O1 . . 88.71(9)
N1 Zn1 O1 3_566 3_566 83.03(9)
N1 Zn1 O1 . 3_566 83.69(9)
O1W Zn1 O1 3_566 3_566 88.70(9)
O1W Zn1 O1 . 3_566 172.17(7)
O1 Zn1 O1 . 3_566 98.95(11)
C1 O1 Zn1 . . 122.11(17)
Zn1 O1W H1WA . . 110.0
Zn1 O1W H1WB . . 116(3)
H1WA O1W H1WB . . 107.6
C13 N1 C14 . . 105.4(2)
C13 N1 Zn1 . . 127.41(19)
C14 N1 Zn1 . . 125.97(19)
C6 O3 H3 . . 98(5)
C6 O4 H4 . . 117(4)
C13 N2 C15 . . 107.2(2)
C13 N2 C16 . . 125.8(2)
C15 N2 C16 . . 126.8(3)
C11 C9 C7 . . 119.7(2)
C11 C9 C10 . . 121.2(2)
C7 C9 C10 . . 119.0(2)
O2 C1 O1 . . 124.8(2)
O2 C1 C2 . . 115.5(2)
O1 C1 C2 . . 119.6(2)
C2 C3 C5 . . 118.2(2)
C2 C3 C4 . . 121.5(2)
C5 C3 C4 . . 120.3(3)
C18 C19 C20 . . 121.1(3)
C18 C19 C19 . 4_656 130.59(17)
C20 C19 C19 . 4_656 108.35(16)
C9 C7 C5 . . 118.9(2)
C9 C7 C8 . . 122.3(2)
C5 C7 C8 . . 118.8(3)
C3 C2 C11 . . 121.3(2)
C3 C2 C1 . . 118.3(2)
C11 C2 C1 . . 120.4(2)
C3 C5 C7 . . 121.8(2)
C3 C5 C6 . . 119.2(2)
C7 C5 C6 . . 118.9(2)
C2 C11 C9 . . 120.0(2)
C2 C11 C12 . . 118.5(2)
C9 C11 C12 . . 121.6(2)
N1 C13 N2 . . 111.0(2)
N1 C13 H13 . . 124.5
N2 C13 H13 . . 124.5
O3 C6 O4 . . 123.7(3)
O3 C6 C5 . . 119.5(3)
O4 C6 C5 . . 116.8(3)
C21 C20 C19 . . 120.2(3)
C21 C20 C22 . . 129.7(3)
C19 C20 C22 . . 110.1(3)
C21 C16 C17 . . 121.9(3)
C21 C16 N2 . . 119.3(3)
C17 C16 N2 . . 118.9(3)
C20 C21 C16 . . 117.9(3)
C20 C21 H21 . . 121.1
C16 C21 H21 . . 121.1
C15 C14 N1 . . 110.3(3)
C15 C14 H14 . . 124.9
N1 C14 H14 . . 124.9
C9 C10 C9 3_556 . 118.9(3)
C9 C10 H10A 3_556 . 107.6
C9 C10 H10A . . 107.6
C9 C10 H10B 3_556 . 107.6
C9 C10 H10B . . 107.6
H10A C10 H10B . . 107.0
C7 C8 H8A . . 109.5
C7 C8 H8B . . 109.5
H8A C8 H8B . . 109.5
C7 C8 H8C . . 109.5
H8A C8 H8C . . 109.5
H8B C8 H8C . . 109.5
C17 C18 C19 . . 118.8(3)
C17 C18 H18 . . 120.6
C19 C18 H18 . . 120.6
C18 C17 C16 . . 120.1(3)
C18 C17 H17 . . 119.9
C16 C17 H17 . . 119.9
C11 C12 H12A . . 109.5
C11 C12 H12B . . 109.5
H12A C12 H12B . . 109.5
C11 C12 H12C . . 109.5
H12A C12 H12C . . 109.5
H12B C12 H12C . . 109.5
C14 C15 N2 . . 106.2(3)
C14 C15 H15 . . 126.9
N2 C15 H15 . . 126.9
O5 C22 C20 . . 128.43(17)
O5 C22 C20 . 4_656 128.43(17)
C20 C22 C20 . 4_656 103.1(3)
C20 C22 H22A . . 111.1
C20 C22 H22A 4_656 . 111.1
C20 C22 H22B . . 111.1
C20 C22 H22B 4_656 . 111.1
H22A C22 H22B . . 109.1
C3 C4 H4A . . 109.5
C3 C4 H4B . . 109.5
H4A C4 H4B . . 109.5
C3 C4 H4C . . 109.5
H4A C4 H4C . . 109.5
H4B C4 H4C . . 109.5
C22 O5 H22A . 4_656 52.9(5)
C22 O5 H22B . 4_656 52.9(5)
H22A O5 H22B 4_656 4_656 105.9

loop_
_geom_bond_atom_site_label_1
_geom_bond_atom_site_label_2
_geom_bond_site_symmetry_2
_geom_bond_distance
Zn1 N1 3_566 2.045(3)
Zn1 N1 . 2.045(3)
Zn1 O1W 3_566 2.103(2)
Zn1 O1W . 2.103(2)
Zn1 O1 . 2.431(2)
Zn1 O1 3_566 2.431(2)
O1 C1 . 1.274(3)
O1W H1WA . 0.8647
O1W H1WB . 0.858(10)
N1 C13 . 1.328(3)
N1 C14 . 1.379(4)
O3 C6 . 1.269(4)
O3 H3 . 0.851(10)
O2 C1 . 1.255(3)
O4 C6 . 1.277(4)
O4 H4 . 0.849(10)
N2 C13 . 1.355(4)
N2 C15 . 1.378(4)
N2 C16 . 1.445(4)
C9 C11 . 1.414(4)
C9 C7 . 1.415(4)
C9 C10 . 1.545(3)
C1 C2 . 1.519(4)
C3 C2 . 1.403(4)
C3 C5 . 1.410(4)
C3 C4 . 1.520(4)
C19 C18 . 1.391(4)
C19 C20 . 1.413(4)
C19 C19 4_656 1.490(5)
C7 C5 . 1.417(4)
C7 C8 . 1.532(4)
C2 C11 . 1.410(4)
C5 C6 . 1.499(4)
C11 C12 . 1.524(4)
C13 H13 . 0.9300
C20 C21 . 1.395(4)
C20 C22 . 1.519(4)
C16 C21 . 1.397(4)
C16 C17 . 1.399(4)
C21 H21 . 0.9300
C14 C15 . 1.348(4)
C14 H14 . 0.9300
C10 H10A . 0.9700
C10 H10B . 0.9700
C8 H8A . 0.9600
C8 H8B . 0.9600
C8 H8C . 0.9600
C18 C17 . 1.386(4)
C18 H18 . 0.9300
C17 H17 . 0.9300
C12 H12A . 0.9600
C12 H12B . 0.9600
C12 H12C . 0.9600
C15 H15 . 0.9300
C22 O5 . 1.159(11)
C22 H22A . 0.9700
C22 H22B . 0.9700
C4 H4A . 0.9600
C4 H4B . 0.9600
C4 H4C . 0.9600

loop_
_geom_hbond_atom_site_label_D
_geom_hbond_atom_site_label_H
_geom_hbond_atom_site_label_A
_geom_hbond_site_symmetry_A
_geom_hbond_distance_DH
_geom_hbond_distance_HA
_geom_hbond_distance_DA
_geom_hbond_angle_DHA
_geom_hbond_publ_flag
O1W H1WA O2 . 0.86 1.78 2.589(3) 155.9 yes
O3 H3 O3 4_657 0.851(10) 2.21(6) 2.736(5) 120(6) yes
O1W H1WB O1 6_557 0.858(10) 1.981(15) 2.813(3) 163(4) yes
O4 H4 O4 5_657 0.849(10) 2.00(4) 2.737(6) 145(7) yes

loop_
_geom_torsion_atom_site_label_1
_geom_torsion_atom_site_label_2
_geom_torsion_atom_site_label_3
_geom_torsion_atom_site_label_4
_geom_torsion_site_symmetry_1
_geom_torsion_site_symmetry_4
_geom_torsion
Zn1 O1 C1 O2 . . -2.6(4)
Zn1 O1 C1 C2 . . 178.39(18)
C11 C9 C7 C5 . . 2.4(4)
C10 C9 C7 C5 . . 180.0(2)
C11 C9 C7 C8 . . -177.3(2)
C10 C9 C7 C8 . . 0.2(4)
C5 C3 C2 C11 . . 1.5(4)
C4 C3 C2 C11 . . -178.9(2)
C5 C3 C2 C1 . . 178.4(2)
C4 C3 C2 C1 . . -2.0(4)
O2 C1 C2 C3 . . -80.4(3)
O1 C1 C2 C3 . . 98.7(3)
O2 C1 C2 C11 . . 96.5(3)
O1 C1 C2 C11 . . -84.4(3)
C2 C3 C5 C7 . . 1.9(4)
C4 C3 C5 C7 . . -177.7(2)
C2 C3 C5 C6 . . -174.4(2)
C4 C3 C5 C6 . . 6.0(4)
C9 C7 C5 C3 . . -3.9(4)
C8 C7 C5 C3 . . 175.9(2)
C9 C7 C5 C6 . . 172.5(2)
C8 C7 C5 C6 . . -7.8(4)
C3 C2 C11 C9 . . -2.9(4)
C1 C2 C11 C9 . . -179.7(2)
C3 C2 C11 C12 . . 176.7(2)
C1 C2 C11 C12 . . -0.1(3)
C7 C9 C11 C2 . . 0.8(4)
C10 C9 C11 C2 . . -176.6(2)
C7 C9 C11 C12 . . -178.8(2)
C10 C9 C11 C12 . . 3.8(4)
C14 N1 C13 N2 . . 0.0(3)
Zn1 N1 C13 N2 . . 167.93(19)
C15 N2 C13 N1 . . -0.3(4)
C16 N2 C13 N1 . . -175.1(3)
C3 C5 C6 O3 . . -102.5(3)
C7 C5 C6 O3 . . 81.0(4)
C3 C5 C6 O4 . . 78.5(4)
C7 C5 C6 O4 . . -98.0(3)
C18 C19 C20 C21 . . 0.8(4)
C19 C19 C20 C21 4_656 . 179.9(3)
C18 C19 C20 C22 . . -178.1(2)
C19 C19 C20 C22 4_656 . 0.9(4)
C13 N2 C16 C21 . . -45.5(4)
C15 N2 C16 C21 . . 140.6(3)
C13 N2 C16 C17 . . 134.2(3)
C15 N2 C16 C17 . . -39.7(5)
C19 C20 C21 C16 . . 0.8(4)
C22 C20 C21 C16 . . 179.4(2)
C17 C16 C21 C20 . . -1.5(5)
N2 C16 C21 C20 . . 178.3(3)
C13 N1 C14 C15 . . 0.2(4)
Zn1 N1 C14 C15 . . -167.9(3)
C11 C9 C10 C9 . 3_556 -55.6(2)
C7 C9 C10 C9 . 3_556 126.9(2)
C20 C19 C18 C17 . . -1.7(4)
C19 C19 C18 C17 4_656 . 179.5(3)
C19 C18 C17 C16 . . 1.0(5)
C21 C16 C17 C18 . . 0.6(5)
N2 C16 C17 C18 . . -179.1(3)
N1 C14 C15 N2 . . -0.4(4)
C13 N2 C15 C14 . . 0.4(4)
C16 N2 C15 C14 . . 175.2(3)
C21 C20 C22 O5 . . 0.9(4)
C19 C20 C22 O5 . . 179.63(14)
C21 C20 C22 C20 . 4_656 -179.1(4)
C19 C20 C22 C20 . 4_656 -0.37(14)
